data_4329266
loop_
_publ_author_name
'J\"urgen Bauer'
'R\"udiger Bertermann'
'Holger Braunschweig'
'Katrin Gruss'
'Florian Hupp'
'Thomas Kramer'

_publ_contact_author_address
; Institut fuer Anorganische Chemie
Universitaet Wuerzburg
Am Hubland
97074 Wuerzburg, Germany
;
_publ_contact_author_email H.Braunschweig@mail.uni-wuerzburg.de
_publ_contact_author_fax +49-931-8884623
_publ_contact_author_name 'Prof. Dr. Holger Braunschweig'
_publ_contact_author_phone +49-931-8885260
_publ_section_title
;
 New Metal-Only Lewis Pairs: Elucidating the Electronic Influence of
 N-Heterocyclic Carbenes and Phosphines on the Dative Pt-Al Bond
;
_journal_name_full 'Inorganic Chemistry'
_journal_page_first 5617
_journal_page_last 5626
_journal_paper_doi 10.1021/ic300531b
_journal_volume 51
_journal_year 2012
_chemical_formula_moiety 'C18 H42 Al Cl3 P2 Pt'
_chemical_formula_sum 'C18 H42 Al Cl3 P2 Pt'
_chemical_formula_weight 648.88
_chemical_name_common
;
?
;
_chemical_name_systematic
; 
?
;
_space_group_IT_number 15
_symmetry_cell_setting monoclinic
_symmetry_space_group_name_Hall '-C 2yc'
_symmetry_space_group_name_H-M 'C 1 2/c 1'
_atom_sites_solution_hydrogens geom
_atom_sites_solution_primary direct
_atom_sites_solution_secondary difmap
_audit_creation_method SHELXL-97
_cell_angle_alpha 90.00
_cell_angle_beta 118.672(3)
_cell_angle_gamma 90.00
_cell_formula_units_Z 8
_cell_length_a 31.069(8)
_cell_length_b 10.862(3)
_cell_length_c 17.407(5)
_cell_measurement_reflns_used 9539
_cell_measurement_temperature 173(2)
_cell_measurement_theta_max 28.33
_cell_measurement_theta_min 2.35
_cell_volume 5154(2)
_computing_cell_refinement 'Saint+ NT ver. 6.45 (Bruker AXS)'
_computing_data_collection 'Smart NT ver. 5.63 (Bruker AXS)'
_computing_data_reduction 'Saint+ NT ver. 6.45 (Bruker AXS)'
_computing_molecular_graphics 'XP ver. 5.1 (Bruker AXS, 1998)'
_computing_publication_material 'SHELXL-97 (Sheldrick, 2008)'
_computing_structure_refinement 'SHELXL-97 (Sheldrick, 1997)'
_computing_structure_solution 'SHELXS-97 (Sheldrick, 1990)'
_diffrn_ambient_temperature 173(2)
_diffrn_measured_fraction_theta_full 1.000
_diffrn_measured_fraction_theta_max 0.995
_diffrn_measurement_device_type 'Bruker APEX-I CCD'
_diffrn_measurement_method '\f and \w scans'
_diffrn_radiation_monochromator graphite
_diffrn_radiation_source 'sealed tube'
_diffrn_radiation_type MoK\a
_diffrn_radiation_wavelength 0.71073
_diffrn_reflns_av_R_equivalents 0.0340
_diffrn_reflns_av_sigmaI/netI 0.0192
_diffrn_reflns_limit_h_max 41
_diffrn_reflns_limit_h_min -41
_diffrn_reflns_limit_k_max 14
_diffrn_reflns_limit_k_min -14
_diffrn_reflns_limit_l_max 23
_diffrn_reflns_limit_l_min -23
_diffrn_reflns_number 48128
_diffrn_reflns_theta_full 26.00
_diffrn_reflns_theta_max 28.37
_diffrn_reflns_theta_min 1.49
_exptl_absorpt_coefficient_mu 5.916
_exptl_absorpt_correction_T_max 0.605
_exptl_absorpt_correction_T_min 0.313027
_exptl_absorpt_correction_type multi-scan
_exptl_absorpt_process_details 'Sadabs 2008/1 (Bruker 2008)'
_exptl_crystal_colour yellow
_exptl_crystal_density_diffrn 1.672
_exptl_crystal_description block
_exptl_crystal_F_000 2576
_exptl_crystal_size_max 0.22
_exptl_crystal_size_mid 0.17
_exptl_crystal_size_min 0.085
_refine_diff_density_max 0.444
_refine_diff_density_min -0.987
_refine_diff_density_rms 0.196
_refine_ls_extinction_method none
_refine_ls_goodness_of_fit_ref 1.131
_refine_ls_hydrogen_treatment constr
_refine_ls_matrix_type full
_refine_ls_number_parameters 238
_refine_ls_number_reflns 6442
_refine_ls_number_restraints 0
_refine_ls_restrained_S_all 1.131
_refine_ls_R_factor_all 0.0172
_refine_ls_R_factor_gt 0.0148
_refine_ls_shift/su_max 0.011
_refine_ls_shift/su_mean 0.000
_refine_ls_structure_factor_coef Fsqd
_refine_ls_weighting_details 'calc w=1/[\s^2^(Fo^2^)+(0.0165P)^2^+2.0025P] where P=(Fo^2^+2Fc^2^)/3'
_refine_ls_weighting_scheme calc
_refine_ls_wR_factor_gt 0.0366
_refine_ls_wR_factor_ref 0.0375
_reflns_number_gt 5974
_reflns_number_total 6442
_reflns_threshold_expression >2sigma(I)
_cod_data_source_file ic300531b_si_001_3.cif
_cod_data_source_block 21
_cod_database_code 4329266

loop_
_symmetry_equiv_pos_as_xyz
'x, y, z'
'-x, y, -z+1/2'
'x+1/2, y+1/2, z'
'-x+1/2, y+1/2, -z+1/2'
'-x, -y, -z'
'x, -y, z-1/2'
'-x+1/2, -y+1/2, -z'
'x+1/2, -y+1/2, z-1/2'

loop_
_atom_site_label
_atom_site_type_symbol
_atom_site_fract_x
_atom_site_fract_y
_atom_site_fract_z
_atom_site_U_iso_or_equiv
_atom_site_adp_type
_atom_site_occupancy
_atom_site_symmetry_multiplicity
_atom_site_calc_flag
_atom_site_refinement_flags
Al1 Al 0.622426(19) 0.80979(5) 0.65753(3) 0.02088(10) Uani 1 1 d .
C10 C 0.57447(6) 0.46449(17) 0.59575(11) 0.0231(3) Uani 1 1 d .
H10A H 0.5468 0.5220 0.5694 0.028 Uiso 1 1 calc R
C11 C 0.59407(7) 0.47155(19) 0.69504(12) 0.0301(4) Uani 1 1 d .
H11A H 0.5675 0.4608 0.7078 0.045 Uiso 1 1 calc R
H11B H 0.6091 0.5504 0.7161 0.045 Uiso 1 1 calc R
H11C H 0.6180 0.4078 0.7233 0.045 Uiso 1 1 calc R
C12 C 0.55290(8) 0.33539(19) 0.56410(14) 0.0336(4) Uani 1 1 d .
H12A H 0.5280 0.3195 0.5804 0.050 Uiso 1 1 calc R
H12B H 0.5784 0.2750 0.5906 0.050 Uiso 1 1 calc R
H12C H 0.5388 0.3311 0.5016 0.050 Uiso 1 1 calc R
C13 C 0.68105(6) 0.46167(17) 0.64939(12) 0.0250(4) Uani 1 1 d .
H13A H 0.6831 0.4841 0.7056 0.030 Uiso 1 1 calc R
C14 C 0.68589(8) 0.3208(2) 0.65095(15) 0.0374(5) Uani 1 1 d .
H14A H 0.7162 0.2966 0.7006 0.056 Uiso 1 1 calc R
H14B H 0.6856 0.2936 0.5982 0.056 Uiso 1 1 calc R
H14C H 0.6589 0.2841 0.6550 0.056 Uiso 1 1 calc R
C15 C 0.72437(7) 0.5265(2) 0.64729(16) 0.0382(5) Uani 1 1 d .
H15A H 0.7545 0.5015 0.6971 0.057 Uiso 1 1 calc R
H15B H 0.7206 0.6140 0.6489 0.057 Uiso 1 1 calc R
H15C H 0.7252 0.5045 0.5946 0.057 Uiso 1 1 calc R
C16 C 0.60455(8) 0.43523(17) 0.46146(12) 0.0281(4) Uani 1 1 d .
H16A H 0.6020 0.3478 0.4725 0.034 Uiso 1 1 calc R
C17 C 0.64259(10) 0.4477(2) 0.43015(15) 0.0438(6) Uani 1 1 d .
H17A H 0.6313 0.4049 0.3756 0.066 Uiso 1 1 calc R
H17B H 0.6731 0.4127 0.4730 0.066 Uiso 1 1 calc R
H17C H 0.6472 0.5331 0.4222 0.066 Uiso 1 1 calc R
C18 C 0.55371(9) 0.4780(2) 0.38925(13) 0.0411(5) Uani 1 1 d .
H18A H 0.5444 0.4302 0.3372 0.062 Uiso 1 1 calc R
H18B H 0.5552 0.5635 0.3767 0.062 Uiso 1 1 calc R
H18C H 0.5299 0.4669 0.4090 0.062 Uiso 1 1 calc R
C20 C 0.63098(7) 0.87827(17) 0.37068(12) 0.0256(4) Uani 1 1 d .
H20A H 0.6326 0.9568 0.3444 0.031 Uiso 1 1 calc R
C21 C 0.67619(9) 0.8029(2) 0.38694(15) 0.0372(5) Uani 1 1 d .
H21A H 0.6750 0.7846 0.3320 0.056 Uiso 1 1 calc R
H21B H 0.6766 0.7275 0.4161 0.056 Uiso 1 1 calc R
H21C H 0.7053 0.8494 0.4230 0.056 Uiso 1 1 calc R
C22 C 0.58420(8) 0.8121(2) 0.30536(13) 0.0370(5) Uani 1 1 d .
H22A H 0.5844 0.8024 0.2507 0.056 Uiso 1 1 calc R
H22B H 0.5561 0.8597 0.2963 0.056 Uiso 1 1 calc R
H22C H 0.5827 0.7325 0.3280 0.056 Uiso 1 1 calc R
C23 C 0.57676(7) 1.02012(17) 0.44204(12) 0.0269(4) Uani 1 1 d .
H23A H 0.5855 1.0729 0.4931 0.032 Uiso 1 1 calc R
C24 C 0.53013(8) 0.9512(2) 0.42603(16) 0.0412(5) Uani 1 1 d .
H24A H 0.5044 1.0094 0.4142 0.062 Uiso 1 1 calc R
H24B H 0.5366 0.9039 0.4770 0.062 Uiso 1 1 calc R
H24C H 0.5202 0.8971 0.3768 0.062 Uiso 1 1 calc R
C25 C 0.56665(8) 1.10756(19) 0.36543(14) 0.0367(5) Uani 1 1 d .
H25A H 0.5430 1.1684 0.3604 0.055 Uiso 1 1 calc R
H25B H 0.5540 1.0612 0.3120 0.055 Uiso 1 1 calc R
H25C H 0.5966 1.1475 0.3762 0.055 Uiso 1 1 calc R
C26 C 0.68519(7) 1.00709(18) 0.54079(12) 0.0272(4) Uani 1 1 d .
H26A H 0.6772 1.0586 0.5785 0.033 Uiso 1 1 calc R
C27 C 0.70026(8) 1.0964(2) 0.48940(15) 0.0376(5) Uani 1 1 d .
H27A H 0.7280 1.1439 0.5296 0.056 Uiso 1 1 calc R
H27B H 0.6734 1.1505 0.4550 0.056 Uiso 1 1 calc R
H27C H 0.7088 1.0504 0.4515 0.056 Uiso 1 1 calc R
C28 C 0.72874(8) 0.9269(2) 0.60271(16) 0.0451(6) Uani 1 1 d .
H28A H 0.7554 0.9787 0.6414 0.068 Uiso 1 1 calc R
H28B H 0.7390 0.8767 0.5691 0.068 Uiso 1 1 calc R
H28C H 0.7191 0.8750 0.6364 0.068 Uiso 1 1 calc R
Cl1 Cl 0.553831(19) 0.76632(5) 0.65366(4) 0.03313(11) Uani 1 1 d .
Cl2 Cl 0.682237(19) 0.73663(5) 0.77561(3) 0.03229(11) Uani 1 1 d .
Cl3 Cl 0.62916(2) 1.00720(4) 0.67340(3) 0.03614(11) Uani 1 1 d .
P1 P 0.620854(16) 0.52031(4) 0.56422(3) 0.01829(8) Uani 1 1 d .
P2 P 0.629354(16) 0.91291(4) 0.47353(3) 0.01853(9) Uani 1 1 d .
Pt1 Pt 0.623630(2) 0.726733(6) 0.531831(4) 0.01685(3) Uani 1 1 d .

loop_
_atom_site_aniso_label
_atom_site_aniso_U_11
_atom_site_aniso_U_22
_atom_site_aniso_U_33
_atom_site_aniso_U_23
_atom_site_aniso_U_13
_atom_site_aniso_U_12
Al1 0.0253(3) 0.0212(2) 0.0183(2) -0.0023(2) 0.0123(2) 0.0003(2)
C10 0.0211(8) 0.0242(9) 0.0244(8) 0.0024(7) 0.0113(7) -0.0016(7)
C11 0.0383(11) 0.0310(10) 0.0279(9) 0.0026(8) 0.0213(9) -0.0028(8)
C12 0.0358(11) 0.0290(11) 0.0353(10) -0.0009(8) 0.0163(9) -0.0104(8)
C13 0.0216(8) 0.0230(9) 0.0288(9) 0.0036(7) 0.0109(7) 0.0046(7)
C14 0.0346(11) 0.0268(10) 0.0468(12) 0.0071(9) 0.0163(10) 0.0088(9)
C15 0.0238(9) 0.0381(12) 0.0529(13) 0.0068(10) 0.0184(9) 0.0023(8)
C16 0.0446(11) 0.0196(9) 0.0226(9) -0.0021(7) 0.0183(8) -0.0032(8)
C17 0.0696(16) 0.0384(12) 0.0424(12) -0.0040(10) 0.0422(12) 0.0008(11)
C18 0.0502(13) 0.0390(12) 0.0222(10) 0.0004(9) 0.0078(9) -0.0086(10)
C20 0.0379(10) 0.0220(9) 0.0238(8) 0.0006(7) 0.0204(8) 0.0010(7)
C21 0.0480(13) 0.0331(11) 0.0451(12) -0.0030(9) 0.0341(11) 0.0039(10)
C22 0.0487(13) 0.0353(11) 0.0273(10) -0.0081(9) 0.0183(9) -0.0042(10)
C23 0.0330(10) 0.0228(9) 0.0266(9) 0.0049(7) 0.0156(8) 0.0105(8)
C24 0.0321(11) 0.0468(13) 0.0495(13) 0.0171(11) 0.0233(10) 0.0142(10)
C25 0.0406(12) 0.0285(10) 0.0413(12) 0.0144(9) 0.0197(10) 0.0115(9)
C26 0.0310(10) 0.0256(9) 0.0275(9) -0.0047(7) 0.0160(8) -0.0066(8)
C27 0.0421(12) 0.0299(11) 0.0482(13) -0.0007(9) 0.0276(10) -0.0088(9)
C28 0.0311(11) 0.0473(14) 0.0417(12) 0.0056(10) 0.0054(10) -0.0077(10)
Cl1 0.0272(2) 0.0365(3) 0.0420(3) -0.0044(2) 0.0216(2) 0.00158(19)
Cl2 0.0297(2) 0.0368(3) 0.0220(2) 0.00038(18) 0.00572(19) -0.00140(19)
Cl3 0.0620(3) 0.0223(2) 0.0339(2) -0.00567(19) 0.0308(2) -0.0026(2)
P1 0.0214(2) 0.0161(2) 0.01820(19) 0.00091(16) 0.01014(17) 0.00061(16)
P2 0.0236(2) 0.0158(2) 0.0187(2) 0.00131(16) 0.01225(17) 0.00212(16)
Pt1 0.02221(4) 0.01479(4) 0.01578(4) 0.00033(2) 0.01091(3) 0.00136(2)

loop_
_atom_type_symbol
_atom_type_description
_atom_type_scat_dispersion_real
_atom_type_scat_dispersion_imag
_atom_type_scat_source
C C 0.0033 0.0016 'International Tables Vol C Tables 4.2.6.8 and 6.1.1.4'
H H 0.0000 0.0000 'International Tables Vol C Tables 4.2.6.8 and 6.1.1.4'
Al Al 0.0645 0.0514 'International Tables Vol C Tables 4.2.6.8 and 6.1.1.4'
P P 0.1023 0.0942 'International Tables Vol C Tables 4.2.6.8 and 6.1.1.4'
Cl Cl 0.1484 0.1585 'International Tables Vol C Tables 4.2.6.8 and 6.1.1.4'
Pt Pt -1.7033 8.3905 'International Tables Vol C Tables 4.2.6.8 and 6.1.1.4'

loop_
_geom_angle_atom_site_label_1
_geom_angle_atom_site_label_2
_geom_angle_atom_site_label_3
_geom_angle
Cl1 Al1 Cl2 109.68(3)
Cl1 Al1 Cl3 104.81(3)
Cl2 Al1 Cl3 104.95(3)
Cl1 Al1 Pt1 109.85(3)
Cl2 Al1 Pt1 110.48(3)
Cl3 Al1 Pt1 116.75(3)
C11 C10 C12 108.57(15)
C11 C10 P1 111.64(12)
C12 C10 P1 117.04(14)
C11 C10 H10A 106.3
C12 C10 H10A 106.3
P1 C10 H10A 106.3
C10 C11 H11A 109.5
C10 C11 H11B 109.5
H11A C11 H11B 109.5
C10 C11 H11C 109.5
H11A C11 H11C 109.5
H11B C11 H11C 109.5
C10 C12 H12A 109.5
C10 C12 H12B 109.5
H12A C12 H12B 109.5
C10 C12 H12C 109.5
H12A C12 H12C 109.5
H12B C12 H12C 109.5
C15 C13 C14 112.19(16)
C15 C13 P1 112.52(14)
C14 C13 P1 114.12(14)
C15 C13 H13A 105.7
C14 C13 H13A 105.7
P1 C13 H13A 105.7
C13 C14 H14A 109.5
C13 C14 H14B 109.5
H14A C14 H14B 109.5
C13 C14 H14C 109.5
H14A C14 H14C 109.5
H14B C14 H14C 109.5
C13 C15 H15A 109.5
C13 C15 H15B 109.5
H15A C15 H15B 109.5
C13 C15 H15C 109.5
H15A C15 H15C 109.5
H15B C15 H15C 109.5
C17 C16 C18 110.34(17)
C17 C16 P1 113.60(14)
C18 C16 P1 109.53(14)
C17 C16 H16A 107.7
C18 C16 H16A 107.7
P1 C16 H16A 107.7
C16 C17 H17A 109.5
C16 C17 H17B 109.5
H17A C17 H17B 109.5
C16 C17 H17C 109.5
H17A C17 H17C 109.5
H17B C17 H17C 109.5
C16 C18 H18A 109.5
C16 C18 H18B 109.5
H18A C18 H18B 109.5
C16 C18 H18C 109.5
H18A C18 H18C 109.5
H18B C18 H18C 109.5
C22 C20 C21 110.30(17)
C22 C20 P2 110.92(13)
C21 C20 P2 112.21(14)
C22 C20 H20A 107.7
C21 C20 H20A 107.7
P2 C20 H20A 107.7
C20 C21 H21A 109.5
C20 C21 H21B 109.5
H21A C21 H21B 109.5
C20 C21 H21C 109.5
H21A C21 H21C 109.5
H21B C21 H21C 109.5
C20 C22 H22A 109.5
C20 C22 H22B 109.5
H22A C22 H22B 109.5
C20 C22 H22C 109.5
H22A C22 H22C 109.5
H22B C22 H22C 109.5
C24 C23 C25 111.16(17)
C24 C23 P2 111.56(14)
C25 C23 P2 115.20(14)
C24 C23 H23A 106.1
C25 C23 H23A 106.1
P2 C23 H23A 106.1
C23 C24 H24A 109.5
C23 C24 H24B 109.5
H24A C24 H24B 109.5
C23 C24 H24C 109.5
H24A C24 H24C 109.5
H24B C24 H24C 109.5
C23 C25 H25A 109.5
C23 C25 H25B 109.5
H25A C25 H25B 109.5
C23 C25 H25C 109.5
H25A C25 H25C 109.5
H25B C25 H25C 109.5
C28 C26 C27 110.81(17)
C28 C26 P2 111.76(14)
C27 C26 P2 115.60(14)
C28 C26 H26A 106.0
C27 C26 H26A 106.0
P2 C26 H26A 106.0
C26 C27 H27A 109.5
C26 C27 H27B 109.5
H27A C27 H27B 109.5
C26 C27 H27C 109.5
H27A C27 H27C 109.5
H27B C27 H27C 109.5
C26 C28 H28A 109.5
C26 C28 H28B 109.5
H28A C28 H28B 109.5
C26 C28 H28C 109.5
H28A C28 H28C 109.5
H28B C28 H28C 109.5
C13 P1 C16 107.69(9)
C13 P1 C10 106.09(9)
C16 P1 C10 103.24(9)
C13 P1 Pt1 112.62(6)
C16 P1 Pt1 105.76(6)
C10 P1 Pt1 120.46(6)
C20 P2 C23 105.63(8)
C20 P2 C26 105.63(9)
C23 P2 C26 105.21(9)
C20 P2 Pt1 106.88(6)
C23 P2 Pt1 115.83(7)
C26 P2 Pt1 116.71(6)
P2 Pt1 P1 166.424(16)
P2 Pt1 Al1 96.34(2)
P1 Pt1 Al1 97.11(2)

loop_
_geom_bond_atom_site_label_1
_geom_bond_atom_site_label_2
_geom_bond_distance
Al1 Cl1 2.1521(9)
Al1 Cl2 2.1551(8)
Al1 Cl3 2.1594(9)
Al1 Pt1 2.3836(7)
C10 C11 1.534(3)
C10 C12 1.538(3)
C10 P1 1.8721(18)
C10 H10A 0.9800
C11 H11A 0.9600
C11 H11B 0.9600
C11 H11C 0.9600
C12 H12A 0.9600
C12 H12B 0.9600
C12 H12C 0.9600
C13 C15 1.535(3)
C13 C14 1.537(3)
C13 P1 1.8549(18)
C13 H13A 0.9800
C14 H14A 0.9600
C14 H14B 0.9600
C14 H14C 0.9600
C15 H15A 0.9600
C15 H15B 0.9600
C15 H15C 0.9600
C16 C17 1.526(3)
C16 C18 1.545(3)
C16 P1 1.8549(19)
C16 H16A 0.9800
C17 H17A 0.9600
C17 H17B 0.9600
C17 H17C 0.9600
C18 H18A 0.9600
C18 H18B 0.9600
C18 H18C 0.9600
C20 C22 1.529(3)
C20 C21 1.530(3)
C20 P2 1.8536(18)
C20 H20A 0.9800
C21 H21A 0.9600
C21 H21B 0.9600
C21 H21C 0.9600
C22 H22A 0.9600
C22 H22B 0.9600
C22 H22C 0.9600
C23 C24 1.533(3)
C23 C25 1.542(3)
C23 P2 1.8620(19)
C23 H23A 0.9800
C24 H24A 0.9600
C24 H24B 0.9600
C24 H24C 0.9600
C25 H25A 0.9600
C25 H25B 0.9600
C25 H25C 0.9600
C26 C28 1.534(3)
C26 C27 1.537(3)
C26 P2 1.8649(19)
C26 H26A 0.9800
C27 H27A 0.9600
C27 H27B 0.9600
C27 H27C 0.9600
C28 H28A 0.9600
C28 H28B 0.9600
C28 H28C 0.9600
P1 Pt1 2.3237(7)
P2 Pt1 2.3075(7)

loop_
_geom_torsion_atom_site_label_1
_geom_torsion_atom_site_label_2
_geom_torsion_atom_site_label_3
_geom_torsion_atom_site_label_4
_geom_torsion
C15 C13 P1 C16 85.18(16)
C14 C13 P1 C16 -44.13(17)
C15 C13 P1 C10 -164.81(14)
C14 C13 P1 C10 65.88(16)
C15 C13 P1 Pt1 -31.03(16)
C14 C13 P1 Pt1 -160.34(13)
C17 C16 P1 C13 -58.03(17)
C18 C16 P1 C13 178.09(14)
C17 C16 P1 C10 -169.98(15)
C18 C16 P1 C10 66.13(15)
C17 C16 P1 Pt1 62.60(15)
C18 C16 P1 Pt1 -61.28(14)
C11 C10 P1 C13 39.56(15)
C12 C10 P1 C13 -86.39(15)
C11 C10 P1 C16 152.68(14)
C12 C10 P1 C16 26.73(16)
C11 C10 P1 Pt1 -89.80(13)
C12 C10 P1 Pt1 144.25(12)
C22 C20 P2 C23 -63.04(16)
C21 C20 P2 C23 173.10(14)
C22 C20 P2 C26 -174.21(14)
C21 C20 P2 C26 61.93(16)
C22 C20 P2 Pt1 60.86(15)
C21 C20 P2 Pt1 -63.01(15)
C24 C23 P2 C20 95.61(15)
C25 C23 P2 C20 -32.33(17)
C24 C23 P2 C26 -152.92(14)
C25 C23 P2 C26 79.14(17)
C24 C23 P2 Pt1 -22.45(16)
C25 C23 P2 Pt1 -150.39(13)
C28 C26 P2 C20 -92.55(16)
C27 C26 P2 C20 35.43(17)
C28 C26 P2 C23 155.98(15)
C27 C26 P2 C23 -76.04(16)
C28 C26 P2 Pt1 26.02(17)
C27 C26 P2 Pt1 154.01(13)
C20 P2 Pt1 P1 7.89(10)
C23 P2 Pt1 P1 125.25(9)
C26 P2 Pt1 P1 -110.01(9)
C20 P2 Pt1 Al1 -179.89(7)
C23 P2 Pt1 Al1 -62.53(7)
C26 P2 Pt1 Al1 62.21(7)
C13 P1 Pt1 P2 94.66(9)
C16 P1 Pt1 P2 -22.70(10)
C10 P1 Pt1 P2 -138.93(8)
C13 P1 Pt1 Al1 -77.55(7)
C16 P1 Pt1 Al1 165.10(7)
C10 P1 Pt1 Al1 48.86(7)
Cl1 Al1 Pt1 P2 117.05(3)
Cl2 Al1 Pt1 P2 -121.82(3)
Cl3 Al1 Pt1 P2 -2.05(3)
Cl1 Al1 Pt1 P1 -64.78(3)
Cl2 Al1 Pt1 P1 56.35(3)
Cl3 Al1 Pt1 P1 176.12(3)
